data_7103894
loop_
_publ_author_name
'He, Feng'
'Cheng, Gang'
'Zhang, Haiquan'
'Zheng, Yan'
'Xie, Zengqi'
'Yang, Bing'
'Ma, Yuguang'
'Liu, Shiyong'
'Shen, Jiacong'

_publ_section_title
;
 Synthesis, characteristics and luminescence properties of
 oligo(phenylenevinylene) dimers with a biphenyl linkage center
;
_journal_coden_ASTM CHCOFS
_journal_issue 17
_journal_name_full
;
 Chemical Communications (Cambridge, United Kingdom)
;
_journal_page_first 2206
_journal_page_last 2207
_journal_paper_doi 10.1039/b306694k
_journal_year 2003
_chemical_formula_sum 'C16 H14 Br4'
_chemical_formula_weight 525.91
_chemical_name_common 2,5,2',5'-tetrakis-bromomethyl-biphenyl
_space_group_IT_number 2
_symmetry_cell_setting triclinic
_symmetry_space_group_name_Hall '-P 1'
_symmetry_space_group_name_H-M 'P -1'
_atom_sites_solution_hydrogens geom
_atom_sites_solution_primary direct
_atom_sites_solution_secondary difmap
_audit_creation_method SHELXL-97
_cell_angle_alpha 108.581(11)
_cell_angle_beta 93.720(6)
_cell_angle_gamma 109.933(15)
_cell_formula_units_Z 2
_cell_length_a 9.184(2)
_cell_length_b 9.3868(15)
_cell_length_c 11.5616(8)
_cell_measurement_reflns_used 6083
_cell_measurement_temperature 296(2)
_cell_measurement_theta_max 27.48
_cell_measurement_theta_min 2.40
_cell_volume 871.2(3)
_computing_cell_refinement PROCESS-AUTO
_computing_data_collection PROCESS-AUTO
_computing_data_reduction PROCESS-AUTO
_computing_molecular_graphics 'SHELXL-97 (Sheldrick, 1997)'
_computing_publication_material SHELXTL
_computing_structure_refinement 'SHELXL-97 (Sheldrick, 1997)'
_computing_structure_solution 'SHELXS-97 (Sheldrick, 1990)'
_diffrn_ambient_temperature 296(2)
_diffrn_detector_area_resol_mean 10.0
_diffrn_measured_fraction_theta_full 0.900
_diffrn_measured_fraction_theta_max 0.900
_diffrn_measurement_device_type 'Rigaku RAXIS-RAPID'
_diffrn_measurement_method oscillation
_diffrn_radiation_monochromator graphite
_diffrn_radiation_source 'fine-focus sealed tube'
_diffrn_radiation_type MoKa
_diffrn_radiation_wavelength 0.71073
_diffrn_reflns_av_R_equivalents 0.0000
_diffrn_reflns_av_sigmaI/netI 0.0540
_diffrn_reflns_limit_h_max 11
_diffrn_reflns_limit_h_min 0
_diffrn_reflns_limit_k_max 11
_diffrn_reflns_limit_k_min -12
_diffrn_reflns_limit_l_max 14
_diffrn_reflns_limit_l_min -14
_diffrn_reflns_number 3584
_diffrn_reflns_theta_full 27.48
_diffrn_reflns_theta_max 27.48
_diffrn_reflns_theta_min 2.40
_diffrn_standards_decay_% 0
_diffrn_standards_interval_count 0
_diffrn_standards_interval_time .
_diffrn_standards_number 0
_exptl_absorpt_coefficient_mu 9.227
_exptl_absorpt_correction_T_max 0.2801
_exptl_absorpt_correction_T_min 0.1052
_exptl_absorpt_correction_type multi-scan
_exptl_crystal_colour colorless
_exptl_crystal_density_diffrn 2.005
_exptl_crystal_density_method 'not measured'
_exptl_crystal_description block
_exptl_crystal_F_000 500
_exptl_crystal_size_max 0.44
_exptl_crystal_size_mid 0.33
_exptl_crystal_size_min 0.19
_refine_diff_density_max 1.092
_refine_diff_density_min -0.750
_refine_diff_density_rms 0.148
_refine_ls_extinction_method none
_refine_ls_goodness_of_fit_ref 1.046
_refine_ls_hydrogen_treatment mixed
_refine_ls_matrix_type full
_refine_ls_number_parameters 189
_refine_ls_number_reflns 3584
_refine_ls_number_restraints 0
_refine_ls_restrained_S_all 1.046
_refine_ls_R_factor_all 0.1100
_refine_ls_R_factor_gt 0.0646
_refine_ls_shift/su_max 0.001
_refine_ls_shift/su_mean 0.000
_refine_ls_structure_factor_coef Fsqd
_refine_ls_weighting_details 'calc w=1/[s^2^(Fo^2^)+(0.1120P)^2^+0.0000P] where P=(Fo^2^+2Fc^2^)/3'
_refine_ls_weighting_scheme calc
_refine_ls_wR_factor_gt 0.1786
_refine_ls_wR_factor_ref 0.1980
_reflns_number_gt 2084
_reflns_number_total 3584
_reflns_threshold_expression >2sigma(I)
_cod_data_source_file b306694k.txt
_cod_data_source_block ma02-01
_cod_original_sg_symbol_H-M p-1
_cod_database_code 7103894

loop_
_symmetry_equiv_pos_as_xyz
'x, y, z'
'-x, -y, -z'

loop_
_atom_site_label
_atom_site_type_symbol
_atom_site_fract_x
_atom_site_fract_y
_atom_site_fract_z
_atom_site_U_iso_or_equiv
_atom_site_adp_type
_atom_site_occupancy
_atom_site_symmetry_multiplicity
_atom_site_calc_flag
_atom_site_refinement_flags
_atom_site_disorder_assembly
_atom_site_disorder_group
Br1 Br 0.27953(12) 0.75924(11) 0.33258(7) 0.0666(3) Uani 1 1 d . . .
Br2 Br 0.17721(14) 0.75450(12) 1.02489(8) 0.0727(3) Uani 1 1 d . . .
Br3 Br 0.20174(13) 1.20711(11) 0.58530(7) 0.0671(3) Uani 1 1 d . . .
Br4 Br 0.32975(15) 1.28446(14) 1.30377(8) 0.0826(4) Uani 1 1 d . . .
C1 C 0.3909(11) 0.7505(10) 0.4806(6) 0.054(2) Uani 1 1 d . . .
H1A H 0.4093 0.6502 0.4578 0.065 Uiso 1 1 calc R . .
H1B H 0.4926 0.8406 0.5109 0.065 Uiso 1 1 calc R . .
C2 C 0.0565(10) 0.7751(10) 0.8877(7) 0.058(2) Uani 1 1 d . . .
H2A H -0.0459 0.6859 0.8588 0.070 Uiso 1 1 calc R . .
H2B H 0.0391 0.8758 0.9183 0.070 Uiso 1 1 calc R . .
C3 C 0.0917(10) 1.1243(9) 0.7067(6) 0.0508(19) Uani 1 1 d . . .
H3A H 0.0050 1.1605 0.7201 0.061 Uiso 1 1 calc R . .
H3B H 0.0478 1.0063 0.6725 0.061 Uiso 1 1 calc R . .
C4 C 0.4721(11) 1.3514(11) 1.1934(7) 0.070(3) Uani 1 1 d . . .
H4A H 0.5238 1.4690 1.2246 0.084 Uiso 1 1 calc R . .
H4B H 0.5529 1.3064 1.1922 0.084 Uiso 1 1 calc R . .
C11 C 0.2955(9) 0.7591(8) 0.5823(6) 0.0434(17) Uani 1 1 d . . .
C12 C 0.1962(10) 0.6168(9) 0.5937(7) 0.0514(19) Uani 1 1 d . . .
H12A H 0.1814 0.5158 0.5354 0.062 Uiso 1 1 calc R . .
C13 C 0.1196(10) 0.6285(9) 0.6936(7) 0.053(2) Uani 1 1 d . . .
H13A H 0.0518 0.5331 0.7003 0.064 Uiso 1 1 calc R . .
C14 C 0.1389(9) 0.7740(8) 0.7831(6) 0.0437(17) Uani 1 1 d . . .
C15 C 0.2378(8) 0.9158(8) 0.7694(6) 0.0385(15) Uani 1 1 d . . .
C16 C 0.3153(9) 0.9061(8) 0.6704(6) 0.0433(17) Uani 1 1 d . . .
H16A H 0.3824 1.0014 0.6633 0.052 Uiso 1 1 calc R . .
C21 C 0.1975(9) 1.1802(8) 0.8259(6) 0.0426(17) Uani 1 1 d . . .
C22 C 0.2612(9) 1.0810(8) 0.8595(6) 0.0398(15) Uani 1 1 d . . .
C23 C 0.3520(9) 1.1368(9) 0.9776(6) 0.0452(18) Uani 1 1 d . . .
H23 H 0.374(9) 1.077(8) 1.009(6) 0.037(19) Uiso 1 1 d . . .
C24 C 0.3794(9) 1.2922(9) 1.0642(6) 0.0472(18) Uani 1 1 d . . .
C25 C 0.3175(10) 1.3905(9) 1.0287(6) 0.0504(19) Uani 1 1 d . . .
H25A H 0.3365 1.4945 1.0842 0.061 Uiso 1 1 calc R . .
C26 C 0.2281(11) 1.3353(10) 0.9120(7) 0.0512(19) Uani 1 1 d . . .
H26 H 0.180(9) 1.398(8) 0.884(6) 0.038(18) Uiso 1 1 d . . .

loop_
_atom_site_aniso_label
_atom_site_aniso_U_11
_atom_site_aniso_U_22
_atom_site_aniso_U_33
_atom_site_aniso_U_23
_atom_site_aniso_U_13
_atom_site_aniso_U_12
Br1 0.0669(6) 0.0911(7) 0.0445(5) 0.0316(4) 0.0116(4) 0.0269(5)
Br2 0.0842(8) 0.0955(7) 0.0544(5) 0.0428(5) 0.0200(5) 0.0375(5)
Br3 0.0890(7) 0.0719(6) 0.0432(4) 0.0277(4) 0.0119(4) 0.0280(5)
Br4 0.1031(9) 0.1173(8) 0.0423(5) 0.0315(5) 0.0177(5) 0.0566(7)
C1 0.069(6) 0.069(5) 0.032(3) 0.014(3) 0.010(4) 0.039(4)
C2 0.048(5) 0.073(5) 0.060(5) 0.028(4) 0.025(4) 0.024(4)
C3 0.056(5) 0.060(4) 0.041(4) 0.018(3) 0.006(4) 0.027(4)
C4 0.054(6) 0.090(6) 0.041(4) 0.011(4) 0.000(4) 0.011(5)
C11 0.050(5) 0.055(4) 0.028(3) 0.013(3) 0.008(3) 0.026(3)
C12 0.059(5) 0.046(4) 0.040(4) 0.011(3) 0.004(4) 0.015(3)
C13 0.052(5) 0.046(4) 0.051(4) 0.021(3) 0.003(4) 0.005(3)
C14 0.040(4) 0.051(4) 0.037(3) 0.019(3) 0.007(3) 0.011(3)
C15 0.040(4) 0.041(4) 0.033(3) 0.009(3) 0.005(3) 0.019(3)
C16 0.050(5) 0.048(4) 0.040(4) 0.021(3) 0.018(3) 0.022(3)
C21 0.045(5) 0.055(4) 0.033(3) 0.019(3) 0.012(3) 0.022(3)
C22 0.038(4) 0.049(4) 0.032(3) 0.012(3) 0.013(3) 0.018(3)
C23 0.046(5) 0.055(4) 0.035(4) 0.015(3) 0.002(3) 0.022(3)
C24 0.036(4) 0.059(4) 0.035(4) 0.007(3) 0.008(3) 0.014(3)
C25 0.064(6) 0.047(4) 0.037(4) 0.003(3) 0.016(4) 0.026(4)
C26 0.063(6) 0.061(5) 0.043(4) 0.023(3) 0.024(4) 0.033(4)

loop_
_atom_type_symbol
_atom_type_description
_atom_type_scat_dispersion_real
_atom_type_scat_dispersion_imag
_atom_type_scat_source
C C 0.0033 0.0016 'International Tables Vol C Tables 4.2.6.8 and 6.1.1.4'
H H 0.0000 0.0000 'International Tables Vol C Tables 4.2.6.8 and 6.1.1.4'
Br Br -0.2901 2.4595 'International Tables Vol C Tables 4.2.6.8 and 6.1.1.4'

loop_
_geom_angle_atom_site_label_1
_geom_angle_atom_site_label_2
_geom_angle_atom_site_label_3
_geom_angle
_geom_angle_site_symmetry_1
_geom_angle_site_symmetry_3
_geom_angle_publ_flag
C11 C1 Br1 110.9(6) . . ?
C14 C2 Br2 111.9(6) . . ?
C21 C3 Br3 112.1(6) . . ?
C24 C4 Br4 109.8(6) . . ?
C16 C11 C12 119.1(7) . . ?
C16 C11 C1 120.7(7) . . ?
C12 C11 C1 119.9(7) . . ?
C13 C12 C11 118.7(7) . . ?
C14 C13 C12 123.1(7) . . ?
C13 C14 C15 117.5(7) . . ?
C13 C14 C2 119.5(7) . . ?
C15 C14 C2 123.0(7) . . ?
C16 C15 C14 120.1(6) . . ?
C16 C15 C22 118.4(6) . . ?
C14 C15 C22 121.5(6) . . ?
C11 C16 C15 121.6(7) . . ?
C22 C21 C26 118.8(6) . . ?
C22 C21 C3 122.3(6) . . ?
C26 C21 C3 118.8(7) . . ?
C23 C22 C21 119.8(6) . . ?
C23 C22 C15 119.0(7) . . ?
C21 C22 C15 121.3(6) . . ?
C22 C23 C24 120.8(7) . . ?
C25 C24 C23 118.7(7) . . ?
C25 C24 C4 119.9(7) . . ?
C23 C24 C4 121.4(8) . . ?
C26 C25 C24 120.3(7) . . ?
C25 C26 C21 121.6(7) . . ?

loop_
_geom_bond_atom_site_label_1
_geom_bond_atom_site_label_2
_geom_bond_distance
_geom_bond_site_symmetry_2
_geom_bond_publ_flag
Br1 C1 1.975(7) . ?
Br2 C2 1.975(9) . ?
Br3 C3 1.985(8) . ?
Br4 C4 1.975(9) . ?
C1 C11 1.510(10) . ?
C2 C14 1.467(10) . ?
C3 C21 1.461(10) . ?
C4 C24 1.499(10) . ?
C11 C16 1.373(10) . ?
C11 C12 1.389(10) . ?
C12 C13 1.385(11) . ?
C13 C14 1.370(11) . ?
C14 C15 1.397(10) . ?
C15 C16 1.381(10) . ?
C15 C22 1.500(9) . ?
C21 C22 1.390(10) . ?
C21 C26 1.396(10) . ?
C22 C23 1.390(9) . ?
C23 C24 1.407(10) . ?
C24 C25 1.383(11) . ?
C25 C26 1.373(11) . ?

loop_
_geom_torsion_atom_site_label_1
_geom_torsion_atom_site_label_2
_geom_torsion_atom_site_label_3
_geom_torsion_atom_site_label_4
_geom_torsion
_geom_torsion_site_symmetry_1
_geom_torsion_site_symmetry_2
_geom_torsion_site_symmetry_3
_geom_torsion_site_symmetry_4
_geom_torsion_publ_flag
Br1 C1 C11 C16 -90.9(8) . . . . ?
Br1 C1 C11 C12 94.6(7) . . . . ?
C16 C11 C12 C13 0.4(11) . . . . ?
C1 C11 C12 C13 175.0(7) . . . . ?
C11 C12 C13 C14 -1.0(13) . . . . ?
C12 C13 C14 C15 1.7(12) . . . . ?
C12 C13 C14 C2 -178.4(8) . . . . ?
Br2 C2 C14 C13 86.1(8) . . . . ?
Br2 C2 C14 C15 -94.0(8) . . . . ?
C13 C14 C15 C16 -1.8(11) . . . . ?
C2 C14 C15 C16 178.3(7) . . . . ?
C13 C14 C15 C22 177.4(7) . . . . ?
C2 C14 C15 C22 -2.5(11) . . . . ?
C12 C11 C16 C15 -0.6(11) . . . . ?
C1 C11 C16 C15 -175.1(7) . . . . ?
C14 C15 C16 C11 1.3(11) . . . . ?
C22 C15 C16 C11 -178.0(7) . . . . ?
Br3 C3 C21 C22 -101.9(7) . . . . ?
Br3 C3 C21 C26 82.1(8) . . . . ?
C26 C21 C22 C23 0.6(11) . . . . ?
C3 C21 C22 C23 -175.4(7) . . . . ?
C26 C21 C22 C15 -177.6(7) . . . . ?
C3 C21 C22 C15 6.4(11) . . . . ?
C16 C15 C22 C23 -107.5(8) . . . . ?
C14 C15 C22 C23 73.2(10) . . . . ?
C16 C15 C22 C21 70.7(10) . . . . ?
C14 C15 C22 C21 -108.6(8) . . . . ?
C21 C22 C23 C24 0.5(12) . . . . ?
C15 C22 C23 C24 178.8(7) . . . . ?
C22 C23 C24 C25 -1.5(12) . . . . ?
C22 C23 C24 C4 177.7(8) . . . . ?
Br4 C4 C24 C25 91.4(8) . . . . ?
Br4 C4 C24 C23 -87.9(9) . . . . ?
C23 C24 C25 C26 1.4(12) . . . . ?
C4 C24 C25 C26 -177.8(8) . . . . ?
C24 C25 C26 C21 -0.3(13) . . . . ?
C22 C21 C26 C25 -0.7(12) . . . . ?
C3 C21 C26 C25 175.4(8) . . . . ?

loop_
_cod_related_entry_id
_cod_related_entry_database
_cod_related_entry_code
1 ChemSpider 4418097
